data_7114477
loop_
_publ_author_name
'Beer, Leanne'
'Wallace Cordes, A.'
'Haddon, Robert C.'
'Itkis, Mikhail E.'
'Oakley, Richard T.'
'Reed, Robert W.'
'Robertson, Craig M.'

_publ_section_title
;
 A ??-stacked 1,2,3-dithiazolyl radical. Preparation and solid state
 characterization of (Cl2C3NS)(ClC2NS2)
;
_journal_issue 17
_journal_name_full 'Chemical Communications'
_journal_page_first 1872
_journal_paper_doi 10.1039/b204855h
_journal_year 2002
_chemical_formula_moiety ' [(Cl2C2NS)(ClC2NS2)][GaCL4]'
_chemical_formula_sum 'C5 Cl7 Ga N2 S3'
_chemical_formula_weight 502.12
_chemical_name_common 'Compound [4][GaCl4]'
_chemical_name_systematic
; 
? 
;
_space_group_IT_number 14
_symmetry_cell_setting monoclinic
_symmetry_space_group_name_Hall '-P 2yn'
_symmetry_space_group_name_H-M 'P 1 21/n 1'
_atom_sites_solution_primary direct
_atom_sites_solution_secondary difmap
_audit_creation_method SHELXL-97
_cell_angle_alpha 90.00
_cell_angle_beta 98.882(5)
_cell_angle_gamma 90.00
_cell_formula_units_Z 4
_cell_length_a 7.8222(8)
_cell_length_b 14.0812(14)
_cell_length_c 14.4301(15)
_cell_measurement_reflns_used 4491
_cell_measurement_temperature 293(2)
_cell_measurement_theta_max 26
_cell_measurement_theta_min 2
_cell_volume 1570.4(3)
_computing_cell_refinement 'CrystalClear (Rigaku Corp, 1999)'
_computing_data_collection 'CrystalClear (Rigaku Corp, 1999)'
_computing_data_reduction 'Texsan (Molecular Structure Corp, 1998)'
_computing_molecular_graphics 'Ortep3,v1.05, L.J.Farrugia,UnivGlasgow'
_computing_publication_material 'SHELXL-97 (Sheldrick, 1997)'
_computing_structure_refinement 'SHELXL-97 (Sheldrick, 1997)'
_computing_structure_solution 'SHELXS-97 (Sheldrick, 1990)'
_diffrn_ambient_temperature 293(2)
_diffrn_measured_fraction_theta_full 0.937
_diffrn_measured_fraction_theta_max 0.937
_diffrn_measurement_device_type 'Mercury CCD - AFC8S'
_diffrn_measurement_method \w
_diffrn_radiation_monochromator graphite
_diffrn_radiation_source 'fine-focus sealed tube'
_diffrn_radiation_type MoK\a
_diffrn_radiation_wavelength 0.7107
_diffrn_reflns_av_R_equivalents 0.022
_diffrn_reflns_av_sigmaI/netI 0.024
_diffrn_reflns_limit_h_max 9
_diffrn_reflns_limit_h_min -9
_diffrn_reflns_limit_k_max 17
_diffrn_reflns_limit_k_min -17
_diffrn_reflns_limit_l_max 16
_diffrn_reflns_limit_l_min -16
_diffrn_reflns_number 2908
_diffrn_reflns_theta_full 26.02
_diffrn_reflns_theta_max 26.02
_diffrn_reflns_theta_min 2.89
_exptl_absorpt_coefficient_mu 3.321
_exptl_absorpt_correction_T_max 1.00
_exptl_absorpt_correction_T_min 0.79
_exptl_absorpt_correction_type 'empirical, R.A.Jacobson, MS Corp, 1998'
_exptl_crystal_colour yellow
_exptl_crystal_density_diffrn 2.124
_exptl_crystal_density_method 'not measured'
_exptl_crystal_description block
_exptl_crystal_F_000 968
_exptl_crystal_size_max .3
_exptl_crystal_size_mid .3
_exptl_crystal_size_min .3
_refine_diff_density_max 0.799
_refine_diff_density_min -0.647
_refine_diff_density_rms 0.105
_refine_ls_extinction_coef 0.0070(17)
_refine_ls_extinction_expression Fc^*^=kFc[1+0.001xFc^2^\l^3^/sin(2\q)]^-1/4^
_refine_ls_extinction_method SHELXL
_refine_ls_goodness_of_fit_ref 1.355
_refine_ls_matrix_type full
_refine_ls_number_parameters 164
_refine_ls_number_reflns 2907
_refine_ls_number_restraints 0
_refine_ls_restrained_S_all 1.355
_refine_ls_R_factor_all 0.0512
_refine_ls_R_factor_gt 0.0437
_refine_ls_shift/su_max 0.011
_refine_ls_shift/su_mean 0.002
_refine_ls_structure_factor_coef Fsqd
_refine_ls_weighting_details 'w=1/[\s^2^(Fo^2^)+(0.1000P)^2^] where P=(Fo^2^+2Fc^2^)/3'
_refine_ls_weighting_scheme calc
_refine_ls_wR_factor_gt 0.1574
_refine_ls_wR_factor_ref 0.1695
_reflns_number_gt 2552
_reflns_number_total 2907
_reflns_threshold_expression >2sigma(I)
_cod_data_source_file b204855h.txt
_cod_data_source_block cation
_cod_depositor_comments
;
The following automatic conversions were performed:

'_refine_ls_weighting_scheme' value 'calc
w=1/[\s^2^(Fo^2^)+(0.1000P)^2^] where P=(Fo^2^+2Fc^2^)/3' was changed
to 'calc'. New tag '_refine_ls_weighting_details' was created. The
value of the new tag was set to 'w=1/[\s^2^(Fo^2^)+(0.1000P)^2^]
where P=(Fo^2^+2Fc^2^)/3'.

Automatic conversion script
Id: cif_fix_values 3143 2015-03-26 13:38:13Z robertas 
;
_cod_original_sg_symbol_H-M P21/n
_cod_database_code 7114477

loop_
_symmetry_equiv_pos_as_xyz
'x, y, z'
'x+1/2, -y+1/2, z+1/2'
'-x, -y, -z'
'-x-1/2, y-1/2, -z-1/2'

loop_
_atom_site_label
_atom_site_type_symbol
_atom_site_fract_x
_atom_site_fract_y
_atom_site_fract_z
_atom_site_U_iso_or_equiv
_atom_site_adp_type
_atom_site_occupancy
_atom_site_calc_flag
Ga Ga 0.15515(7) 0.73430(4) 0.41675(3) 0.0424(3) Uani 1 d
Cl2 Cl -0.43521(16) 0.58595(9) 0.58951(8) 0.0474(3) Uani 1 d
S1 S -0.08665(16) 0.66693(10) 0.66325(9) 0.0491(4) Uani 1 d
Cl4 Cl 0.06507(18) 0.74397(10) 0.26706(9) 0.0527(4) Uani 1 d
Cl6 Cl 0.11986(18) 0.58928(9) 0.45924(10) 0.0555(4) Uani 1 d
S2 S 0.16535(17) 0.70217(11) 0.70329(10) 0.0545(4) Uani 1 d
S3 S -0.25744(18) 0.44852(10) 0.84292(9) 0.0530(4) Uani 1 d
Cl1 Cl 0.1259(2) 0.48811(12) 0.88713(10) 0.0675(4) Uani 1 d
Cl3 Cl -0.70192(18) 0.43040(11) 0.65539(10) 0.0594(4) Uani 1 d
Cl7 Cl 0.4282(2) 0.77283(15) 0.44196(14) 0.0926(7) Uani 1 d
Cl8 Cl 0.0131(3) 0.82555(14) 0.49770(13) 0.0923(7) Uani 1 d
C3 C -0.2356(6) 0.5242(3) 0.7520(3) 0.0351(9) Uani 1 d
N2 N -0.4530(6) 0.4133(3) 0.7979(3) 0.0552(11) Uani 1 d
C2 C -0.0830(6) 0.5806(3) 0.7449(3) 0.0362(9) Uani 1 d
N1 N 0.2113(6) 0.6256(3) 0.7846(3) 0.0523(10) Uani 1 d
C1 C 0.0840(6) 0.5707(4) 0.7992(3) 0.0435(11) Uani 1 d
C5 C -0.5036(6) 0.4554(3) 0.7186(3) 0.0431(10) Uani 1 d
C4 C -0.3860(6) 0.5213(3) 0.6888(3) 0.0374(9) Uani 1 d

loop_
_atom_site_aniso_label
_atom_site_aniso_U_11
_atom_site_aniso_U_22
_atom_site_aniso_U_33
_atom_site_aniso_U_23
_atom_site_aniso_U_13
_atom_site_aniso_U_12
Ga 0.0474(4) 0.0418(4) 0.0380(4) 0.0047(2) 0.0065(3) -0.0038(2)
Cl2 0.0522(7) 0.0519(7) 0.0347(6) 0.0061(5) -0.0045(5) -0.0055(5)
S1 0.0436(7) 0.0523(8) 0.0495(8) 0.0136(6) 0.0018(5) -0.0043(5)
Cl4 0.0535(8) 0.0673(8) 0.0377(7) 0.0069(5) 0.0079(5) 0.0056(6)
Cl6 0.0613(8) 0.0429(7) 0.0623(8) 0.0120(6) 0.0092(6) -0.0064(5)
S2 0.0438(7) 0.0583(8) 0.0606(8) 0.0019(7) 0.0058(6) -0.0073(6)
S3 0.0665(9) 0.0527(8) 0.0382(7) 0.0110(5) 0.0032(6) -0.0050(6)
Cl1 0.0637(9) 0.0731(10) 0.0588(9) 0.0185(7) -0.0122(7) 0.0079(7)
Cl3 0.0527(7) 0.0634(9) 0.0610(9) -0.0046(6) 0.0051(6) -0.0180(6)
Cl7 0.0584(10) 0.1135(16) 0.0969(13) 0.0516(11) -0.0161(8) -0.0360(9)
Cl8 0.1471(19) 0.0746(12) 0.0609(10) -0.0117(8) 0.0339(11) 0.0304(11)
C3 0.042(2) 0.037(2) 0.027(2) -0.0011(17) 0.0075(17) 0.0036(18)
N2 0.064(3) 0.053(3) 0.049(3) 0.003(2) 0.008(2) -0.016(2)
C2 0.042(2) 0.039(2) 0.027(2) -0.0035(17) 0.0040(17) 0.0065(18)
N1 0.043(2) 0.053(3) 0.057(3) -0.004(2) -0.0032(19) -0.002(2)
C1 0.046(3) 0.044(3) 0.039(2) -0.004(2) 0.002(2) 0.006(2)
C5 0.054(3) 0.036(2) 0.039(3) -0.0041(19) 0.006(2) -0.008(2)
C4 0.045(2) 0.037(2) 0.030(2) -0.0038(17) 0.0052(18) -0.0021(18)

loop_
_atom_type_symbol
_atom_type_description
_atom_type_scat_dispersion_real
_atom_type_scat_dispersion_imag
_atom_type_scat_source
C C 0.0033 0.0016 'International Tables Vol C Tables 4.2.6.8 and 6.1.1.4'
Cl Cl 0.1484 0.1585 'International Tables Vol C Tables 4.2.6.8 and 6.1.1.4'
S S 0.1246 0.1234 'International Tables Vol C Tables 4.2.6.8 and 6.1.1.4'
N N 0.0061 0.0033 'International Tables Vol C Tables 4.2.6.8 and 6.1.1.4'
Ga Ga 0.2307 1.6083 'International Tables Vol C Tables 4.2.6.8 and 6.1.1.4'

loop_
_geom_angle_atom_site_label_1
_geom_angle_atom_site_label_2
_geom_angle_atom_site_label_3
_geom_angle
Cl8 Ga Cl6 108.06(7)
Cl8 Ga Cl4 112.73(7)
Cl6 Ga Cl4 107.79(6)
Cl8 Ga Cl7 109.57(10)
Cl6 Ga Cl7 110.64(7)
Cl4 Ga Cl7 108.05(7)
C2 S1 S2 93.81(17)
N1 S2 S1 98.23(17)
N2 S3 C3 94.7(2)
C4 C3 C2 126.8(4)
C4 C3 S3 108.2(3)
C2 C3 S3 125.0(3)
C5 N2 S3 110.5(3)
C1 C2 C3 127.1(4)
C1 C2 S1 111.7(4)
C3 C2 S1 121.2(3)
C1 N1 S2 115.4(4)
N1 C1 C2 120.8(5)
N1 C1 Cl1 117.3(4)
C2 C1 Cl1 121.9(4)
N2 C5 C4 116.2(4)
N2 C5 Cl3 120.4(4)
C4 C5 Cl3 123.4(4)
C3 C4 C5 110.4(4)
C3 C4 Cl2 127.3(4)
C5 C4 Cl2 122.3(4)

loop_
_geom_bond_atom_site_label_1
_geom_bond_atom_site_label_2
_geom_bond_distance
Ga Cl8 2.1567(17)
Ga Cl6 2.1621(14)
Ga Cl4 2.1704(14)
Ga Cl7 2.1790(17)
Cl2 C4 1.692(5)
S1 C2 1.689(5)
S1 S2 2.0283(19)
S2 N1 1.593(5)
S3 N2 1.643(5)
S3 C3 1.719(4)
Cl1 C1 1.716(5)
Cl3 C5 1.710(5)
C3 C4 1.373(6)
C3 C2 1.450(6)
N2 C5 1.295(6)
C2 C1 1.423(6)
N1 C1 1.303(7)
C5 C4 1.419(6)
